data_7108001
loop_
_publ_author_name
'Michael Sgro'
'Johannes Doemer'
'Douglas Stephan'

_publ_section_title
;
 Stoichiometric CO2 reductions using a bis-borane-based frustrated Lewis
 pair
;
_journal_name_full Chem.Commun.
_journal_page_first 7253
_journal_paper_doi 10.1039/c2cc33301e
_journal_volume 48
_journal_year 2012
_chemical_formula_sum 'C19 H31 B2 Cl4 O2 P'
_chemical_formula_weight 485.83
_space_group_IT_number 19
_symmetry_cell_setting orthorhombic
_symmetry_space_group_name_Hall 'P 2ac 2ab'
_symmetry_space_group_name_H-M 'P 21 21 21'
_atom_sites_solution_hydrogens geom
_atom_sites_solution_primary direct
_atom_sites_solution_secondary difmap
_audit_creation_method SHELXL-97
_cell_angle_alpha 90.00
_cell_angle_beta 90.00
_cell_angle_gamma 90.00
_cell_formula_units_Z 4
_cell_length_a 11.3108(5)
_cell_length_b 14.2805(5)
_cell_length_c 14.9742(7)
_cell_measurement_reflns_used 3486
_cell_measurement_temperature 150(2)
_cell_measurement_theta_max 26.65
_cell_measurement_theta_min 2.26
_cell_volume 2418.69(18)
_computing_cell_refinement 'Bruker SMART'
_computing_data_collection 'Bruker SMART'
_computing_data_reduction 'Bruker SAINT'
_computing_molecular_graphics 'Bruker SHELXTL'
_computing_publication_material 'Bruker SHELXTL'
_computing_structure_refinement 'SHELXL-97 (Sheldrick, 1997)'
_computing_structure_solution 'SHELXS-97 (Sheldrick, 1990)'
_diffrn_ambient_temperature 150(2)
_diffrn_measured_fraction_theta_full 0.999
_diffrn_measured_fraction_theta_max 0.999
_diffrn_measurement_device_type 'CCD area detector'
_diffrn_measurement_method 'phi and omega scans'
_diffrn_radiation_monochromator graphite
_diffrn_radiation_source 'fine-focus sealed tube'
_diffrn_radiation_type MoK\a
_diffrn_radiation_wavelength 0.71073
_diffrn_reflns_av_R_equivalents 0.0569
_diffrn_reflns_av_sigmaI/netI 0.0984
_diffrn_reflns_limit_h_max 14
_diffrn_reflns_limit_h_min -14
_diffrn_reflns_limit_k_max 18
_diffrn_reflns_limit_k_min -9
_diffrn_reflns_limit_l_max 19
_diffrn_reflns_limit_l_min -19
_diffrn_reflns_number 12517
_diffrn_reflns_theta_full 27.49
_diffrn_reflns_theta_max 27.49
_diffrn_reflns_theta_min 1.97
_exptl_absorpt_coefficient_mu 0.569
_exptl_absorpt_correction_T_max 0.7456
_exptl_absorpt_correction_T_min 0.6903
_exptl_absorpt_correction_type multi-scan
_exptl_absorpt_process_details sadabs
_exptl_crystal_colour colourless
_exptl_crystal_density_diffrn 1.334
_exptl_crystal_density_method 'not measured'
_exptl_crystal_description plate
_exptl_crystal_F_000 1016
_exptl_crystal_size_max 0.25
_exptl_crystal_size_mid 0.10
_exptl_crystal_size_min 0.10
_refine_diff_density_max 0.513
_refine_diff_density_min -0.291
_refine_diff_density_rms 0.079
_refine_ls_abs_structure_details 'Flack H D (1983), Acta Cryst. A39, 876-881'
_refine_ls_abs_structure_Flack 0.08(9)
_refine_ls_extinction_method none
_refine_ls_goodness_of_fit_ref 0.990
_refine_ls_hydrogen_treatment constr
_refine_ls_matrix_type full
_refine_ls_number_parameters 262
_refine_ls_number_reflns 5551
_refine_ls_number_restraints 0
_refine_ls_restrained_S_all 0.990
_refine_ls_R_factor_all 0.0934
_refine_ls_R_factor_gt 0.0557
_refine_ls_shift/su_max 0.000
_refine_ls_shift/su_mean 0.000
_refine_ls_structure_factor_coef Fsqd
_refine_ls_weighting_details 'calc w=1/[\s^2^(Fo^2^)+(0.0551P)^2^+0.0000P] where P=(Fo^2^+2Fc^2^)/3'
_refine_ls_weighting_scheme calc
_refine_ls_wR_factor_gt 0.1079
_refine_ls_wR_factor_ref 0.1223
_reflns_number_gt 3936
_reflns_number_total 5551
_reflns_threshold_expression >2sigma(I)
_cod_data_source_file c2cc33301e.txt
_cod_data_source_block compound_4
_cod_original_sg_symbol_H-M P2(1)2(1)2(1)
_cod_database_code 7108001

loop_
_symmetry_equiv_pos_as_xyz
'x, y, z'
'-x+1/2, -y, z+1/2'
'-x, y+1/2, -z+1/2'
'x+1/2, -y+1/2, -z'

loop_
_atom_site_label
_atom_site_type_symbol
_atom_site_fract_x
_atom_site_fract_y
_atom_site_fract_z
_atom_site_U_iso_or_equiv
_atom_site_adp_type
_atom_site_occupancy
_atom_site_symmetry_multiplicity
_atom_site_calc_flag
_atom_site_refinement_flags
Cl1 Cl 0.69743(9) 0.29886(7) 0.14572(8) 0.0317(3) Uani 1 1 d .
Cl2 Cl 0.71018(10) 0.25262(7) 0.34757(7) 0.0289(2) Uani 1 1 d .
Cl3 Cl 0.48247(10) 0.18357(9) 0.44080(8) 0.0411(3) Uani 1 1 d .
Cl4 Cl 0.71166(10) 0.07932(8) 0.46969(8) 0.0371(3) Uani 1 1 d .
P1 P 1.09710(9) 0.17734(7) 0.21205(7) 0.0189(2) Uani 1 1 d .
O1 O 0.8632(2) 0.18011(19) 0.2186(2) 0.0238(6) Uani 1 1 d .
O2 O 0.9435(3) 0.3212(2) 0.2406(3) 0.0484(10) Uani 1 1 d .
C1 C 1.2121(4) 0.2708(3) 0.1928(3) 0.0277(10) Uani 1 1 d .
C2 C 1.2049(4) 0.3503(3) 0.2624(4) 0.0394(13) Uani 1 1 d .
H2A H 1.2544 0.4029 0.2430 0.059 Uiso 1 1 calc R
H2B H 1.2329 0.3273 0.3203 0.059 Uiso 1 1 calc R
H2C H 1.1227 0.3713 0.2681 0.059 Uiso 1 1 calc R
C3 C 1.1923(4) 0.3160(3) 0.1015(4) 0.0432(13) Uani 1 1 d .
H3A H 1.1111 0.3397 0.0978 0.065 Uiso 1 1 calc R
H3B H 1.2053 0.2694 0.0545 0.065 Uiso 1 1 calc R
H3C H 1.2479 0.3681 0.0937 0.065 Uiso 1 1 calc R
C4 C 1.3387(4) 0.2283(3) 0.1968(4) 0.0347(12) Uani 1 1 d .
H4A H 1.3459 0.1785 0.1522 0.052 Uiso 1 1 calc R
H4B H 1.3528 0.2024 0.2564 0.052 Uiso 1 1 calc R
H4C H 1.3970 0.2774 0.1844 0.052 Uiso 1 1 calc R
C5 C 1.0749(4) 0.0990(3) 0.1114(3) 0.0266(10) Uani 1 1 d .
C6 C 1.0009(4) 0.1526(3) 0.0388(3) 0.0369(12) Uani 1 1 d .
H6A H 0.9911 0.1127 -0.0139 0.055 Uiso 1 1 calc R
H6B H 1.0425 0.2102 0.0218 0.055 Uiso 1 1 calc R
H6C H 0.9231 0.1685 0.0632 0.055 Uiso 1 1 calc R
C7 C 1.1936(4) 0.0670(3) 0.0726(3) 0.0381(12) Uani 1 1 d .
H7A H 1.2368 0.0308 0.1175 0.057 Uiso 1 1 calc R
H7B H 1.2403 0.1220 0.0555 0.057 Uiso 1 1 calc R
H7C H 1.1796 0.0279 0.0198 0.057 Uiso 1 1 calc R
C8 C 1.0028(4) 0.0127(3) 0.1362(3) 0.0327(11) Uani 1 1 d .
H8A H 0.9936 -0.0274 0.0836 0.049 Uiso 1 1 calc R
H8B H 0.9247 0.0322 0.1576 0.049 Uiso 1 1 calc R
H8C H 1.0437 -0.0221 0.1834 0.049 Uiso 1 1 calc R
C9 C 1.1175(4) 0.1114(3) 0.3204(3) 0.0270(10) Uani 1 1 d .
C10 C 1.1562(4) 0.1795(4) 0.3942(3) 0.0425(12) Uani 1 1 d .
H10A H 1.1019 0.2329 0.3960 0.064 Uiso 1 1 calc R
H10B H 1.2365 0.2018 0.3817 0.064 Uiso 1 1 calc R
H10C H 1.1551 0.1472 0.4519 0.064 Uiso 1 1 calc R
C11 C 1.0026(4) 0.0647(3) 0.3505(3) 0.0360(11) Uani 1 1 d .
H11A H 1.0177 0.0267 0.4038 0.054 Uiso 1 1 calc R
H11B H 0.9726 0.0245 0.3025 0.054 Uiso 1 1 calc R
H11C H 0.9438 0.1129 0.3645 0.054 Uiso 1 1 calc R
C12 C 1.2142(4) 0.0362(3) 0.3071(3) 0.0384(12) Uani 1 1 d .
H12A H 1.2281 0.0035 0.3637 0.058 Uiso 1 1 calc R
H12B H 1.2876 0.0662 0.2873 0.058 Uiso 1 1 calc R
H12C H 1.1882 -0.0089 0.2619 0.058 Uiso 1 1 calc R
C13 C 0.6545(3) 0.1160(3) 0.2190(3) 0.0211(9) Uani 1 1 d .
C14 C 0.6343(3) 0.0668(3) 0.1389(3) 0.0274(10) Uani 1 1 d .
H14 H 0.6721 0.0871 0.0856 0.033 Uiso 1 1 calc R
C15 C 0.5610(4) -0.0101(3) 0.1362(4) 0.0329(11) Uani 1 1 d .
H15 H 0.5491 -0.0420 0.0813 0.039 Uiso 1 1 calc R
C16 C 0.5048(4) -0.0411(3) 0.2121(3) 0.0318(10) Uani 1 1 d .
H16 H 0.4535 -0.0936 0.2098 0.038 Uiso 1 1 calc R
C17 C 0.5242(4) 0.0056(3) 0.2925(3) 0.0276(10) Uani 1 1 d .
H17 H 0.4868 -0.0165 0.3452 0.033 Uiso 1 1 calc R
C18 C 0.5980(3) 0.0848(3) 0.2972(3) 0.0213(9) Uani 1 1 d .
C19 C 0.9510(3) 0.2405(3) 0.2260(3) 0.0229(9) Uani 1 1 d .
B1 B 0.7365(4) 0.2045(3) 0.2238(3) 0.0232(10) Uani 1 1 d .
B2 B 0.6169(4) 0.1378(4) 0.3873(4) 0.0280(12) Uani 1 1 d .

loop_
_atom_site_aniso_label
_atom_site_aniso_U_11
_atom_site_aniso_U_22
_atom_site_aniso_U_33
_atom_site_aniso_U_23
_atom_site_aniso_U_13
_atom_site_aniso_U_12
Cl1 0.0356(6) 0.0290(5) 0.0305(6) 0.0100(5) -0.0079(5) 0.0005(5)
Cl2 0.0343(6) 0.0268(5) 0.0257(5) -0.0033(5) -0.0020(5) 0.0015(5)
Cl3 0.0234(5) 0.0691(8) 0.0307(6) -0.0125(6) 0.0025(5) 0.0097(6)
Cl4 0.0291(6) 0.0539(7) 0.0282(6) 0.0144(5) -0.0046(5) 0.0055(6)
P1 0.0171(5) 0.0200(5) 0.0197(5) -0.0018(5) 0.0004(5) -0.0006(4)
O1 0.0187(13) 0.0196(13) 0.0330(17) 0.0003(15) 0.0007(13) -0.0008(12)
O2 0.0247(17) 0.0240(16) 0.096(3) -0.0155(18) -0.0039(18) -0.0010(14)
C1 0.018(2) 0.025(2) 0.040(3) -0.0008(19) 0.004(2) -0.0056(19)
C2 0.027(2) 0.026(2) 0.065(4) -0.018(2) 0.002(3) -0.009(2)
C3 0.041(3) 0.033(2) 0.055(3) 0.016(3) 0.005(3) -0.003(2)
C4 0.021(2) 0.034(2) 0.049(3) 0.000(2) 0.007(2) -0.0073(19)
C5 0.027(2) 0.028(2) 0.025(2) -0.011(2) 0.0011(19) -0.0058(19)
C6 0.043(3) 0.047(3) 0.020(2) -0.002(2) 0.000(2) -0.003(2)
C7 0.042(3) 0.040(3) 0.032(3) -0.018(2) 0.006(2) 0.001(2)
C8 0.038(3) 0.026(2) 0.034(3) -0.006(2) -0.006(2) -0.004(2)
C9 0.026(2) 0.036(2) 0.019(2) 0.0049(19) -0.0010(18) 0.004(2)
C10 0.038(3) 0.064(3) 0.026(3) -0.015(3) -0.001(2) -0.003(3)
C11 0.037(3) 0.044(3) 0.027(2) 0.011(2) 0.002(2) 0.000(2)
C12 0.038(3) 0.040(3) 0.038(3) 0.010(2) -0.004(2) 0.014(2)
C13 0.018(2) 0.0188(18) 0.027(2) -0.001(2) 0.0015(19) 0.0073(16)
C14 0.025(2) 0.032(2) 0.025(2) 0.001(2) 0.001(2) 0.0037(19)
C15 0.031(2) 0.025(2) 0.043(3) -0.009(2) -0.004(2) -0.0001(19)
C16 0.022(2) 0.026(2) 0.048(3) -0.002(2) 0.002(2) -0.0041(19)
C17 0.018(2) 0.029(2) 0.035(3) 0.009(2) 0.004(2) 0.0024(18)
C18 0.0154(19) 0.0221(19) 0.026(2) 0.0022(19) -0.0022(18) 0.0079(17)
C19 0.019(2) 0.023(2) 0.027(2) 0.002(2) -0.0006(18) -0.0015(17)
B1 0.029(3) 0.025(2) 0.016(2) -0.002(2) 0.004(2) 0.000(2)
B2 0.020(3) 0.037(3) 0.027(3) 0.002(2) 0.006(2) 0.007(2)

loop_
_atom_type_symbol
_atom_type_description
_atom_type_scat_dispersion_real
_atom_type_scat_dispersion_imag
_atom_type_scat_source
C C 0.0033 0.0016 'International Tables Vol C Tables 4.2.6.8 and 6.1.1.4'
H H 0.0000 0.0000 'International Tables Vol C Tables 4.2.6.8 and 6.1.1.4'
B B 0.0013 0.0007 'International Tables Vol C Tables 4.2.6.8 and 6.1.1.4'
O O 0.0106 0.0060 'International Tables Vol C Tables 4.2.6.8 and 6.1.1.4'
P P 0.1023 0.0942 'International Tables Vol C Tables 4.2.6.8 and 6.1.1.4'
Cl Cl 0.1484 0.1585 'International Tables Vol C Tables 4.2.6.8 and 6.1.1.4'

loop_
_geom_angle_atom_site_label_1
_geom_angle_atom_site_label_2
_geom_angle_atom_site_label_3
_geom_angle
B1 Cl2 B2 94.1(2)
C1 P1 C9 113.6(2)
C1 P1 C19 106.36(18)
C9 P1 C19 104.43(19)
C1 P1 C5 112.81(19)
C9 P1 C5 113.89(19)
C19 P1 C5 104.69(19)
C19 O1 B1 124.9(3)
C3 C1 C2 106.5(4)
C3 C1 C4 109.5(4)
C2 C1 C4 108.0(4)
C3 C1 P1 109.6(3)
C2 C1 P1 112.4(3)
C4 C1 P1 110.7(3)
C1 C2 H2A 109.5
C1 C2 H2B 109.5
H2A C2 H2B 109.5
C1 C2 H2C 109.5
H2A C2 H2C 109.5
H2B C2 H2C 109.5
C1 C3 H3A 109.5
C1 C3 H3B 109.5
H3A C3 H3B 109.5
C1 C3 H3C 109.5
H3A C3 H3C 109.5
H3B C3 H3C 109.5
C1 C4 H4A 109.5
C1 C4 H4B 109.5
H4A C4 H4B 109.5
C1 C4 H4C 109.5
H4A C4 H4C 109.5
H4B C4 H4C 109.5
C8 C5 C7 108.7(3)
C8 C5 C6 106.1(3)
C7 C5 C6 110.5(4)
C8 C5 P1 110.8(3)
C7 C5 P1 111.2(3)
C6 C5 P1 109.4(3)
C5 C6 H6A 109.5
C5 C6 H6B 109.5
H6A C6 H6B 109.5
C5 C6 H6C 109.5
H6A C6 H6C 109.5
H6B C6 H6C 109.5
C5 C7 H7A 109.5
C5 C7 H7B 109.5
H7A C7 H7B 109.5
C5 C7 H7C 109.5
H7A C7 H7C 109.5
H7B C7 H7C 109.5
C5 C8 H8A 109.5
C5 C8 H8B 109.5
H8A C8 H8B 109.5
C5 C8 H8C 109.5
H8A C8 H8C 109.5
H8B C8 H8C 109.5
C11 C9 C10 107.8(4)
C11 C9 C12 109.6(4)
C10 C9 C12 109.3(4)
C11 C9 P1 111.5(3)
C10 C9 P1 109.7(3)
C12 C9 P1 108.8(3)
C9 C10 H10A 109.5
C9 C10 H10B 109.5
H10A C10 H10B 109.5
C9 C10 H10C 109.5
H10A C10 H10C 109.5
H10B C10 H10C 109.5
C9 C11 H11A 109.5
C9 C11 H11B 109.5
H11A C11 H11B 109.5
C9 C11 H11C 109.5
H11A C11 H11C 109.5
H11B C11 H11C 109.5
C9 C12 H12A 109.5
C9 C12 H12B 109.5
H12A C12 H12B 109.5
C9 C12 H12C 109.5
H12A C12 H12C 109.5
H12B C12 H12C 109.5
C18 C13 C14 118.6(4)
C18 C13 B1 119.0(4)
C14 C13 B1 122.4(4)
C15 C14 C13 121.3(4)
C15 C14 H14 119.3
C13 C14 H14 119.3
C14 C15 C16 120.7(5)
C14 C15 H15 119.7
C16 C15 H15 119.7
C15 C16 C17 119.2(4)
C15 C16 H16 120.4
C17 C16 H16 120.4
C16 C17 C18 121.4(4)
C16 C17 H17 119.3
C18 C17 H17 119.3
C13 C18 C17 118.8(4)
C13 C18 B2 120.3(4)
C17 C18 B2 120.9(4)
O2 C19 O1 127.0(4)
O2 C19 P1 123.4(3)
O1 C19 P1 109.6(3)
O1 B1 C13 112.4(3)
O1 B1 Cl1 111.9(3)
C13 B1 Cl1 114.8(3)
O1 B1 Cl2 105.9(3)
C13 B1 Cl2 103.4(3)
Cl1 B1 Cl2 107.6(2)
C18 B2 Cl4 116.1(3)
C18 B2 Cl3 115.8(3)
Cl4 B2 Cl3 110.6(3)
C18 B2 Cl2 102.0(3)
Cl4 B2 Cl2 105.0(2)
Cl3 B2 Cl2 105.6(2)

loop_
_geom_bond_atom_site_label_1
_geom_bond_atom_site_label_2
_geom_bond_distance
Cl1 B1 1.838(5)
Cl2 B1 1.999(5)
Cl2 B2 2.038(5)
Cl3 B2 1.839(5)
Cl4 B2 1.836(5)
P1 C1 1.885(4)
P1 C9 1.889(4)
P1 C19 1.894(4)
P1 C5 1.895(4)
O1 C19 1.320(4)
O1 B1 1.477(5)
O2 C19 1.177(5)
C1 C3 1.528(6)
C1 C2 1.544(6)
C1 C4 1.556(6)
C2 H2A 0.9800
C2 H2B 0.9800
C2 H2C 0.9800
C3 H3A 0.9800
C3 H3B 0.9800
C3 H3C 0.9800
C4 H4A 0.9800
C4 H4B 0.9800
C4 H4C 0.9800
C5 C8 1.523(6)
C5 C7 1.532(6)
C5 C6 1.570(6)
C6 H6A 0.9800
C6 H6B 0.9800
C6 H6C 0.9800
C7 H7A 0.9800
C7 H7B 0.9800
C7 H7C 0.9800
C8 H8A 0.9800
C8 H8B 0.9800
C8 H8C 0.9800
C9 C11 1.530(6)
C9 C10 1.535(6)
C9 C12 1.546(6)
C10 H10A 0.9800
C10 H10B 0.9800
C10 H10C 0.9800
C11 H11A 0.9800
C11 H11B 0.9800
C11 H11C 0.9800
C12 H12A 0.9800
C12 H12B 0.9800
C12 H12C 0.9800
C13 C18 1.406(6)
C13 C14 1.409(6)
C13 B1 1.569(6)
C14 C15 1.376(6)
C14 H14 0.9500
C15 C16 1.377(6)
C15 H15 0.9500
C16 C17 1.393(6)
C16 H16 0.9500
C17 C18 1.408(6)
C17 H17 0.9500
C18 B2 1.561(7)
